data_4000610
_journal_name_full 'Chemistry of Materials'
_journal_paper_doi 10.1021/cm050739d
_journal_year 2005
_chemical_formula_moiety 'C4 H5 Ag N4 O3'
_chemical_formula_sum 'C4 H5 Ag N4 O3'
_chemical_formula_weight 264.98
_space_group_IT_number 43
_symmetry_cell_setting orthorhombic
_symmetry_Int_Tables_number 43
_symmetry_space_group_name_Hall 'F 2 -2d'
_symmetry_space_group_name_H-M 'F d d 2'
_cell_angle_alpha 90
_cell_angle_beta 90
_cell_angle_gamma 90
_cell_formula_units_Z 16
_cell_length_a 19.9772(7)
_cell_length_b 39.3924(15)
_cell_length_c 3.5390(1)
_cell_measurement_temperature 298
_cell_volume 2785.4(2)
_diffrn_ambient_temperature 298
_exptl_crystal_density_diffrn 2.528
_pd_proc_ls_prof_R_factor 0.086
_pd_proc_ls_prof_wR_factor 0.109
_cod_depositor_comments
;
The following automatic conversions were performed:
'_symmetry_cell_setting' value 'Orthorhombic' changed to 'orthorhombic'
according to '/home/saulius/struct/CIF-dictionaries/cif_core.dic'
dictionary named 'cif_core.dic' version 2.4.1 from 2010-06-29.

Automatic conversion script
Id: cif_fix_enum 1527 2010-12-29 10:47:43Z saulius 
;
_cod_database_code 4000610

loop_
_symmetry_equiv_pos_as_xyz
'-x, -y, z'
'-x, -y+1/2, z+1/2'
'-x+1/4, y+1/4, z+1/4'
'-x+1/4, y-1/4, z-1/4'
'-x+1/2, -y, z+1/2'
'-x+1/2, -y+1/2, z'
'-x-1/4, y+1/4, z-1/4'
'-x-1/4, y-1/4, z+1/4'
'x, y, z'
'x, y+1/2, z+1/2'
'x+1/4, -y+1/4, z+1/4'
'x+1/4, -y-1/4, z-1/4'
'x+1/2, y, z+1/2'
'x+1/2, y+1/2, z'
'x-1/4, -y+1/4, z-1/4'
'x-1/4, -y-1/4, z+1/4'

loop_
_atom_site_label
_atom_site_type_symbol
_atom_site_symmetry_multiplicity
_atom_site_fract_x
_atom_site_fract_y
_atom_site_fract_z
_atom_site_occupancy
_atom_site_B_iso_or_equiv
Ag Ag 16 0.86511(11) 0.657474(72) 0 1 5.929(84)
N2 N 16 0.6094634 -0.2736277 0.2455698 1 5.929(84)
C3 C 16 0.5746782 -0.3043756 0.2173001 1 5.929(84)
C4 C 16 0.5085667 -0.3065448 0.3432865 1 0.000(84)
C5 C 16 0.6051832 -0.3328483 0.05925128 1 0.000(84)
N3 N 16 0.4732191 -0.3367226 0.3181547 1 0.000(84)
N4 N 16 0.5703626 -0.3635616 0.03013216 1 0.000(84)
C8 C 16 0.5043339 -0.3653534 0.1654787 1 0.000(84)
H3 H 16 0.484696 -0.2844293 0.4617596 1 5.929(84)
O5 O 16 0.4731543 -0.3928256 0.1490898 1 5.929(84)
H7 H 16 0.6560169 -0.3312005 -0.04139175 1 0.000(84)
O31 O 16 0.5794441 -0.2473997 0.3516149 1 0.000(84)
O32 O 16 0.6685391 -0.2716311 0.1312351 1 0.000(84)
N1 N 16 0.80654(79) 0.70247(51) 0.6827(69) 1 0.000(84)
